data_7033904
loop_
_publ_author_name
'Meng, Jiang-Ping'
'Gong, Yun'
'Lin, Qiang'
'Zhang, Miao-Miao'
'Zhang, Pan'
'Shi, Hui-Fang'
'Lin, Jian-Hua'

_publ_section_title
;
 Metal-organic frameworks based on rigid ligands as separator membranes in
 supercapacitor.
;
_journal_issue 12
_journal_name_full 'Dalton transactions (Cambridge, England : 2003)'
_journal_page_first 5407
_journal_page_last 5416
_journal_paper_doi 10.1039/c4dt03702b
_journal_volume 44
_journal_year 2015
_chemical_formula_sum 'C42 H42 Cd N12 O7'
_chemical_formula_weight 939.28
_chemical_name_systematic
; 
 ? 
;
_space_group_IT_number 14
_symmetry_cell_setting monoclinic
_symmetry_space_group_name_Hall '-P 2ybc'
_symmetry_space_group_name_H-M 'P 1 21/c 1'
_atom_sites_solution_hydrogens geom
_atom_sites_solution_primary direct
_atom_sites_solution_secondary difmap
_audit_creation_method SHELXL-97
_audit_update_record
;
2014-02-19 deposited with the CCDC.
2015-02-03 downloaded from the CCDC.
;
_cell_angle_alpha 90.00
_cell_angle_beta 99.424(4)
_cell_angle_gamma 90.00
_cell_formula_units_Z 4
_cell_length_a 11.1597(5)
_cell_length_b 22.0750(9)
_cell_length_c 17.4340(7)
_cell_measurement_reflns_used 5974
_cell_measurement_temperature 293(2)
_cell_measurement_theta_max 28.5390
_cell_measurement_theta_min 3.2150
_cell_volume 4236.9(3)
_computing_cell_refinement 'SAINT (Siemens, 1996)'
_computing_data_collection 'SMART (Siemens, 1996)'
_computing_data_reduction 'SAINT (Siemens, 1996)'
_computing_molecular_graphics 'SHELXTL (Sheldrick, 1997)'
_computing_publication_material 'publCIF (Westrip, 2010)'
_computing_structure_refinement 'SHELXL97 (Sheldrick, 2008)'
_computing_structure_solution 'SHELXS97 (Sheldrick, 2008)'
_diffrn_ambient_temperature 293(2)
_diffrn_measured_fraction_theta_full 0.989
_diffrn_measured_fraction_theta_max 0.989
_diffrn_measurement_device_type 'SuperNova, Dual, Cu at zero, Atlas'
_diffrn_measurement_method 'phi and omega scans'
_diffrn_radiation_monochromator graphite
_diffrn_radiation_source 'SuperNova (Mo) X-ray Source'
_diffrn_radiation_type MoK\a
_diffrn_radiation_wavelength 0.71073
_diffrn_reflns_av_R_equivalents 0.0326
_diffrn_reflns_av_unetI/netI 0.0521
_diffrn_reflns_limit_h_max 13
_diffrn_reflns_limit_h_min -9
_diffrn_reflns_limit_k_max 26
_diffrn_reflns_limit_k_min -20
_diffrn_reflns_limit_l_max 20
_diffrn_reflns_limit_l_min -20
_diffrn_reflns_number 15268
_diffrn_reflns_theta_full 25.02
_diffrn_reflns_theta_max 25.02
_diffrn_reflns_theta_min 2.99
_exptl_absorpt_coefficient_mu 0.581
_exptl_absorpt_correction_T_max 1.00000
_exptl_absorpt_correction_T_min 0.70660
_exptl_absorpt_correction_type multi-scan
_exptl_absorpt_process_details 'SADABS (Sheldrick, 1996)'
_exptl_crystal_colour colorless
_exptl_crystal_density_diffrn 1.472
_exptl_crystal_density_method 'not measured'
_exptl_crystal_description block
_exptl_crystal_F_000 1928
_exptl_crystal_size_max 0.20
_exptl_crystal_size_mid 0.18
_exptl_crystal_size_min 0.15
_refine_diff_density_max 1.114
_refine_diff_density_min -0.705
_refine_diff_density_rms 0.100
_refine_ls_extinction_method none
_refine_ls_goodness_of_fit_ref 1.133
_refine_ls_hydrogen_treatment constr
_refine_ls_matrix_type full
_refine_ls_number_parameters 565
_refine_ls_number_reflns 7399
_refine_ls_number_restraints 0
_refine_ls_restrained_S_all 1.133
_refine_ls_R_factor_all 0.0812
_refine_ls_R_factor_gt 0.0620
_refine_ls_shift/su_max 0.000
_refine_ls_shift/su_mean 0.000
_refine_ls_structure_factor_coef Fsqd
_refine_ls_weighting_details 'calc w=1/[\s^2^(Fo^2^)+(0.0355P)^2^+21.1107P] where P=(Fo^2^+2Fc^2^)/3'
_refine_ls_weighting_scheme calc
_refine_ls_wR_factor_gt 0.1369
_refine_ls_wR_factor_ref 0.1463
_reflns_number_gt 5925
_reflns_number_total 7399
_reflns_threshold_expression >2sigma(I)
_cod_data_source_file c4dt03702b2.cif
_cod_data_source_block 13410d
_cod_depositor_comments
;
The following automatic conversions were performed:

'_symmetry_cell_setting' value 'Monoclinic' changed to 'monoclinic'
according to
/usr/data/users/saulius/crontab/automatic-downloads/rss-feeds/RSC/lib/dictionaries/cif_core.dic
dictionary named 'cif_core.dic' version 2.4.2 from 2011-04-26.

Automatic conversion script
Id: cif_fix_values 3008 2015-01-20 13:52:24Z robertas 

 Adding full bibliography for 7033903--7033905.cif.
;
_cod_original_sg_symbol_H-M P2(1)/c
_cod_database_code 7033904

loop_
_symmetry_equiv_pos_as_xyz
'x, y, z'
'-x, y+1/2, -z+1/2'
'-x, -y, -z'
'x, -y-1/2, z-1/2'

loop_
_atom_site_label
_atom_site_type_symbol
_atom_site_fract_x
_atom_site_fract_y
_atom_site_fract_z
_atom_site_U_iso_or_equiv
_atom_site_adp_type
_atom_site_occupancy
_atom_site_symmetry_multiplicity
_atom_site_calc_flag
_atom_site_refinement_flags
Cd1 Cd 0.36763(3) 0.442613(19) 0.47128(2) 0.02460(13) Uani 1 1 d .
O1 O 0.3460(4) 0.5435(2) 0.4602(2) 0.0465(12) Uani 1 1 d .
O3 O -0.1770(3) 0.92834(17) 0.1201(2) 0.0287(9) Uani 1 1 d .
O2 O 0.4970(4) 0.6039(2) 0.4446(3) 0.0481(12) Uani 1 1 d .
O4 O -0.2786(4) 0.84997(18) 0.0637(2) 0.0356(10) Uani 1 1 d .
N8 N 0.9322(4) 0.5025(2) -0.2589(3) 0.0264(10) Uani 1 1 d .
N6 N 1.0561(4) 0.4418(2) -0.1846(2) 0.0257(10) Uani 1 1 d .
H6 H 1.1159 0.4185 -0.1665 0.031 Uiso 1 1 calc R
N1 N 0.4636(4) 0.4469(2) 0.3633(3) 0.0293(11) Uani 1 1 d .
N2 N 0.7251(4) 0.4356(2) 0.1466(3) 0.0287(11) Uani 1 1 d .
H2 H 0.7631 0.4068 0.1736 0.034 Uiso 1 1 calc R
N3 N 0.5898(4) 0.5100(2) 0.1085(3) 0.0340(12) Uani 1 1 d .
N9 N 1.2562(4) 0.4535(2) -0.4279(2) 0.0279(11) Uani 1 1 d .
N7 N 0.8823(4) 0.4954(2) -0.1933(3) 0.0285(11) Uani 1 1 d .
N4 N 0.6666(4) 0.5033(2) 0.0560(3) 0.0335(12) Uani 1 1 d .
O5 O 0.6422(5) 0.5915(2) 0.9486(3) 0.0593(14) Uani 1 1 d .
C3 C 0.5711(5) 0.4600(3) 0.2313(3) 0.0279(13) Uani 1 1 d .
C5 C 0.4125(5) 0.4813(3) 0.3031(3) 0.0296(13) Uani 1 1 d .
H5 H 0.3398 0.5009 0.3065 0.036 Uiso 1 1 calc R
N5 N 1.0327(5) 0.3858(2) 0.0450(3) 0.0385(13) Uani 1 1 d .
C6 C 0.6281(5) 0.4682(3) 0.1617(3) 0.0287(13) Uani 1 1 d .
C15 C 1.1114(5) 0.4649(3) -0.3132(3) 0.0268(12) Uani 1 1 d .
C16 C 1.2090(5) 0.4250(3) -0.3039(3) 0.0301(13) Uani 1 1 d .
H16 H 1.2272 0.4017 -0.2591 0.036 Uiso 1 1 calc R
C14 C 1.0356(5) 0.4698(3) -0.2522(3) 0.0256(12) Uani 1 1 d .
C4 C 0.4627(5) 0.4889(3) 0.2371(3) 0.0314(13) Uani 1 1 d .
H4 H 0.4245 0.5131 0.1967 0.038 Uiso 1 1 calc R
C11 C 0.9471(5) 0.4392(3) -0.0717(3) 0.0273(12) Uani 1 1 d .
C19 C 1.0882(5) 0.4984(3) -0.3815(3) 0.0311(13) Uani 1 1 d .
H19 H 1.0229 0.5251 -0.3901 0.037 Uiso 1 1 calc R
C13 C 0.9605(5) 0.4583(2) -0.1505(3) 0.0256(12) Uani 1 1 d .
C1 C 0.5676(5) 0.4190(3) 0.3578(3) 0.0315(13) Uani 1 1 d .
H1 H 0.6042 0.3952 0.3991 0.038 Uiso 1 1 calc R
C2 C 0.6234(5) 0.4241(3) 0.2926(3) 0.0318(14) Uani 1 1 d .
H2A H 0.6954 0.4036 0.2902 0.038 Uiso 1 1 calc R
C18 C 1.1632(5) 0.4917(3) -0.4362(3) 0.0312(13) Uani 1 1 d .
H18 H 1.1479 0.5150 -0.4812 0.037 Uiso 1 1 calc R
C8 C 0.8440(5) 0.4394(3) 0.0385(3) 0.0276(12) Uani 1 1 d .
C10 C 1.0357(5) 0.4037(3) -0.0282(3) 0.0322(14) Uani 1 1 d .
H10 H 1.1013 0.3916 -0.0512 0.039 Uiso 1 1 calc R
C12 C 0.8488(5) 0.4573(2) -0.0370(3) 0.0272(13) Uani 1 1 d .
H12 H 0.7873 0.4811 -0.0642 0.033 Uiso 1 1 calc R
C30 C -0.0997(5) 0.8295(3) 0.1525(3) 0.0307(13) Uani 1 1 d .
C7 C 0.7464(5) 0.4589(3) 0.0806(3) 0.0265(13) Uani 1 1 d .
C17 C 1.2785(5) 0.4206(3) -0.3626(3) 0.0293(13) Uani 1 1 d .
H17 H 1.3435 0.3937 -0.3563 0.035 Uiso 1 1 calc R
C20 C 0.3879(5) 0.5862(3) 0.4327(3) 0.0309(14) Uani 1 1 d .
C9 C 0.9375(5) 0.4040(3) 0.0767(3) 0.0343(14) Uani 1 1 d .
H9 H 0.9340 0.3922 0.1275 0.041 Uiso 1 1 calc R
C42 C -0.0781(10) 0.7258(5) 0.4430(7) 0.099(4) Uani 1 1 d .
H42A H -0.1120 0.7568 0.4717 0.149 Uiso 1 1 calc R
H42B H -0.1320 0.6916 0.4360 0.149 Uiso 1 1 calc R
H42C H -0.0677 0.7414 0.3931 0.149 Uiso 1 1 calc R
N10 N 0.6634(6) 0.6557(3) 0.8516(4) 0.067(2) Uani 1 1 d .
C24 C 0.1488(6) 0.7040(3) 0.2792(4) 0.0393(15) Uani 1 1 d .
C33 C -0.1891(5) 0.8715(3) 0.1098(3) 0.0305(13) Uani 1 1 d .
N12 N 0.0391(9) 0.7071(3) 0.4856(5) 0.083(3) Uani 1 1 d .
C28 C 0.0888(6) 0.8085(3) 0.2370(4) 0.0367(15) Uani 1 1 d .
H28 H 0.1597 0.8228 0.2671 0.044 Uiso 1 1 calc R
C27 C 0.0643(6) 0.7465(3) 0.2332(3) 0.0370(15) Uani 1 1 d .
C22 C 0.3503(6) 0.6743(3) 0.3367(4) 0.0464(17) Uani 1 1 d .
H22 H 0.4338 0.6806 0.3428 0.056 Uiso 1 1 calc R
O6 O 0.6159(7) 0.8083(3) 0.7322(4) 0.095(2) Uani 1 1 d .
N11 N 0.4899(7) 0.8114(3) 0.6156(4) 0.072(2) Uani 1 1 d .
C29 C 0.0062(6) 0.8489(3) 0.1956(4) 0.0390(15) Uani 1 1 d .
H29 H 0.0240 0.8901 0.1974 0.047 Uiso 1 1 calc R
C32 C -0.0429(6) 0.7258(3) 0.1878(4) 0.0422(16) Uani 1 1 d .
H32 H -0.0599 0.6845 0.1844 0.051 Uiso 1 1 calc R
C23 C 0.2732(6) 0.7122(3) 0.2884(4) 0.0480(18) Uani 1 1 d .
H23 H 0.3052 0.7434 0.2620 0.058 Uiso 1 1 calc R
C21 C 0.3051(6) 0.6270(3) 0.3764(3) 0.0348(14) Uani 1 1 d .
C25 C 0.1036(6) 0.6556(3) 0.3163(4) 0.0444(16) Uani 1 1 d .
H25 H 0.0204 0.6484 0.3085 0.053 Uiso 1 1 calc R
C26 C 0.1818(6) 0.6174(3) 0.3652(4) 0.0400(15) Uani 1 1 d .
H26 H 0.1503 0.5853 0.3903 0.048 Uiso 1 1 calc R
C34 C 0.6884(6) 0.6057(3) 0.8925(4) 0.0486(18) Uani 1 1 d .
H34 H 0.7454 0.5794 0.8775 0.058 Uiso 1 1 calc R
C31 C -0.1235(6) 0.7668(3) 0.1480(4) 0.0419(16) Uani 1 1 d .
H31 H -0.1946 0.7529 0.1178 0.050 Uiso 1 1 calc R
C36 C 0.7251(8) 0.6678(4) 0.7876(5) 0.071(2) Uani 1 1 d .
H36A H 0.7911 0.6398 0.7885 0.107 Uiso 1 1 calc R
H36B H 0.7560 0.7085 0.7915 0.107 Uiso 1 1 calc R
H36C H 0.6694 0.6633 0.7398 0.107 Uiso 1 1 calc R
C35 C 0.5763(13) 0.6992(5) 0.8687(8) 0.150(7) Uani 1 1 d .
H35A H 0.5709 0.6975 0.9230 0.224 Uiso 1 1 calc R
H35B H 0.4984 0.6902 0.8386 0.224 Uiso 1 1 calc R
H35C H 0.6012 0.7390 0.8558 0.224 Uiso 1 1 calc R
C37 C 0.5545(9) 0.8359(4) 0.6783(6) 0.084(3) Uani 1 1 d .
H37 H 0.5534 0.8780 0.6820 0.100 Uiso 1 1 calc R
C41 C 0.1325(11) 0.7511(5) 0.4954(8) 0.118(4) Uani 1 1 d .
H41A H 0.1548 0.7604 0.4459 0.177 Uiso 1 1 calc R
H41B H 0.2018 0.7356 0.5296 0.177 Uiso 1 1 calc R
H41C H 0.1041 0.7872 0.5174 0.177 Uiso 1 1 calc R
C38 C 0.4132(9) 0.8497(5) 0.5570(6) 0.094(3) Uani 1 1 d .
H38A H 0.3292 0.8438 0.5609 0.141 Uiso 1 1 calc R
H38B H 0.4266 0.8386 0.5058 0.141 Uiso 1 1 calc R
H38C H 0.4342 0.8915 0.5663 0.141 Uiso 1 1 calc R
O7 O 0.1607(17) 0.6371(6) 0.5512(7) 0.229(8) Uani 1 1 d .
C40 C 0.0483(17) 0.6466(9) 0.5096(9) 0.161(8) Uani 1 1 d .
H40 H -0.0125 0.6176 0.4989 0.193 Uiso 1 1 calc R
C39 C 0.4782(11) 0.7461(4) 0.6064(7) 0.117(5) Uani 1 1 d .
H39A H 0.5069 0.7340 0.5597 0.176 Uiso 1 1 calc R
H39B H 0.3944 0.7348 0.6031 0.176 Uiso 1 1 calc R
H39C H 0.5255 0.7264 0.6503 0.176 Uiso 1 1 calc R

loop_
_atom_site_aniso_label
_atom_site_aniso_U_11
_atom_site_aniso_U_22
_atom_site_aniso_U_33
_atom_site_aniso_U_23
_atom_site_aniso_U_13
_atom_site_aniso_U_12
Cd1 0.0208(2) 0.0347(2) 0.0202(2) 0.00182(19) 0.00898(15) -0.00066(19)
O1 0.062(3) 0.046(3) 0.032(2) 0.006(2) 0.013(2) 0.017(2)
O3 0.025(2) 0.035(2) 0.027(2) -0.0026(17) 0.0078(16) 0.0000(17)
O2 0.037(3) 0.064(3) 0.044(3) 0.014(2) 0.008(2) 0.006(2)
O4 0.037(2) 0.036(2) 0.035(2) -0.0040(19) 0.0074(19) 0.0001(19)
N8 0.026(2) 0.034(3) 0.023(2) 0.000(2) 0.015(2) 0.002(2)
N6 0.024(2) 0.032(3) 0.023(2) 0.002(2) 0.0097(19) 0.003(2)
N1 0.025(2) 0.042(3) 0.025(2) 0.003(2) 0.014(2) 0.000(2)
N2 0.034(3) 0.032(3) 0.023(2) 0.004(2) 0.012(2) 0.001(2)
N3 0.038(3) 0.043(3) 0.025(3) 0.003(2) 0.017(2) 0.000(2)
N9 0.027(2) 0.040(3) 0.020(2) 0.004(2) 0.0134(19) -0.003(2)
N7 0.029(3) 0.039(3) 0.021(2) 0.003(2) 0.014(2) 0.000(2)
N4 0.034(3) 0.046(3) 0.025(3) -0.004(2) 0.017(2) 0.002(2)
O5 0.067(3) 0.068(3) 0.050(3) 0.023(3) 0.029(3) 0.012(3)
C3 0.030(3) 0.035(3) 0.021(3) -0.002(2) 0.009(2) -0.002(3)
C5 0.024(3) 0.044(4) 0.023(3) 0.001(3) 0.012(2) 0.002(3)
N5 0.041(3) 0.051(3) 0.027(3) 0.010(2) 0.015(2) 0.008(3)
C6 0.033(3) 0.034(3) 0.022(3) -0.001(3) 0.013(2) -0.004(3)
C15 0.027(3) 0.031(3) 0.025(3) 0.003(2) 0.011(2) -0.003(2)
C16 0.031(3) 0.040(3) 0.021(3) 0.005(3) 0.010(2) -0.001(3)
C14 0.030(3) 0.028(3) 0.022(3) -0.001(2) 0.013(2) -0.003(2)
C4 0.031(3) 0.040(3) 0.026(3) 0.004(3) 0.010(3) 0.003(3)
C11 0.031(3) 0.030(3) 0.024(3) -0.002(3) 0.015(2) -0.004(3)
C19 0.032(3) 0.036(3) 0.028(3) 0.002(3) 0.014(3) 0.003(3)
C13 0.027(3) 0.031(3) 0.022(3) -0.002(2) 0.012(2) -0.002(2)
C1 0.032(3) 0.041(3) 0.024(3) 0.004(3) 0.012(2) 0.005(3)
C2 0.029(3) 0.035(3) 0.034(3) 0.000(3) 0.016(3) 0.004(3)
C18 0.032(3) 0.038(3) 0.025(3) 0.007(3) 0.010(3) 0.002(3)
C8 0.030(3) 0.030(3) 0.026(3) 0.001(3) 0.013(2) -0.003(3)
C10 0.031(3) 0.039(3) 0.029(3) 0.004(3) 0.012(3) 0.003(3)
C12 0.028(3) 0.031(3) 0.024(3) 0.000(2) 0.010(2) -0.002(2)
C30 0.033(3) 0.042(4) 0.019(3) 0.002(3) 0.009(2) 0.005(3)
C7 0.029(3) 0.034(3) 0.020(3) -0.002(2) 0.012(2) -0.003(2)
C17 0.028(3) 0.041(3) 0.022(3) 0.003(3) 0.012(2) 0.006(3)
C20 0.023(3) 0.048(4) 0.027(3) -0.012(3) 0.017(2) -0.011(3)
C9 0.039(4) 0.042(4) 0.025(3) 0.003(3) 0.014(3) 0.001(3)
C42 0.101(9) 0.081(7) 0.125(10) -0.023(7) 0.046(8) -0.017(7)
N10 0.073(5) 0.064(4) 0.071(4) 0.036(4) 0.037(4) 0.032(4)
C24 0.040(4) 0.038(4) 0.041(4) 0.007(3) 0.010(3) 0.000(3)
C33 0.029(3) 0.042(4) 0.025(3) 0.003(3) 0.017(3) 0.008(3)
N12 0.122(8) 0.052(5) 0.088(6) 0.023(4) 0.056(5) 0.016(5)
C28 0.034(3) 0.040(4) 0.037(3) 0.005(3) 0.007(3) 0.001(3)
C27 0.032(3) 0.046(4) 0.033(3) 0.007(3) 0.005(3) 0.007(3)
C22 0.028(3) 0.057(4) 0.056(4) 0.016(4) 0.013(3) 0.005(3)
O6 0.106(5) 0.071(4) 0.095(5) 0.016(4) -0.023(4) -0.002(4)
N11 0.068(5) 0.068(5) 0.076(5) 0.004(4) -0.002(4) 0.000(4)
C29 0.042(4) 0.038(4) 0.039(4) 0.007(3) 0.011(3) 0.004(3)
C32 0.042(4) 0.040(4) 0.043(4) 0.003(3) 0.002(3) 0.001(3)
C23 0.039(4) 0.050(4) 0.056(4) 0.019(4) 0.012(3) 0.002(3)
C21 0.035(3) 0.040(4) 0.030(3) 0.003(3) 0.007(3) 0.004(3)
C25 0.033(3) 0.048(4) 0.051(4) 0.007(3) 0.002(3) 0.002(3)
C26 0.041(4) 0.040(4) 0.040(4) 0.011(3) 0.006(3) -0.006(3)
C34 0.038(4) 0.056(5) 0.051(4) 0.006(4) 0.004(3) 0.010(3)
C31 0.036(4) 0.049(4) 0.037(4) 0.001(3) -0.002(3) 0.003(3)
C36 0.082(6) 0.082(6) 0.059(5) 0.009(5) 0.037(5) 0.003(5)
C35 0.197(14) 0.123(10) 0.162(12) 0.089(9) 0.128(11) 0.109(10)
C37 0.081(7) 0.054(5) 0.104(8) -0.001(5) -0.021(6) -0.007(5)
C41 0.097(9) 0.078(8) 0.170(13) -0.020(8) 0.000(9) 0.006(7)
C38 0.077(7) 0.091(7) 0.107(8) 0.026(6) -0.007(6) -0.002(6)
O7 0.37(2) 0.209(13) 0.145(10) 0.077(9) 0.152(13) 0.151(15)
C40 0.203(18) 0.200(18) 0.107(11) 0.059(11) 0.109(12) 0.110(15)
C39 0.133(10) 0.057(6) 0.139(10) -0.025(6) -0.047(8) 0.036(6)

loop_
_atom_type_symbol
_atom_type_description
_atom_type_scat_dispersion_real
_atom_type_scat_dispersion_imag
_atom_type_scat_source
C C 0.0033 0.0016 'International Tables Vol C Tables 4.2.6.8 and 6.1.1.4'
H H 0.0000 0.0000 'International Tables Vol C Tables 4.2.6.8 and 6.1.1.4'
N N 0.0061 0.0033 'International Tables Vol C Tables 4.2.6.8 and 6.1.1.4'
O O 0.0106 0.0060 'International Tables Vol C Tables 4.2.6.8 and 6.1.1.4'
Cd Cd -0.8075 1.2024 'International Tables Vol C Tables 4.2.6.8 and 6.1.1.4'

loop_
_geom_angle_atom_site_label_1
_geom_angle_atom_site_label_2
_geom_angle_atom_site_label_3
_geom_angle
_geom_angle_site_symmetry_1
_geom_angle_site_symmetry_3
O2 Cd1 O1 125.26(18) 3_666 .
O2 Cd1 N1 101.76(17) 3_666 .
O1 Cd1 N1 86.96(17) . .
O2 Cd1 O4 88.95(17) 3_666 2_545
O1 Cd1 O4 145.03(16) . 2_545
N1 Cd1 O4 93.29(16) . 2_545
O2 Cd1 N9 86.43(16) 3_666 1_456
O1 Cd1 N9 84.25(17) . 1_456
N1 Cd1 N9 170.44(17) . 1_456
O4 Cd1 N9 91.77(15) 2_545 1_456
O2 Cd1 O3 143.62(16) 3_666 2_545
O1 Cd1 O3 90.11(15) . 2_545
N1 Cd1 O3 86.85(14) . 2_545
O4 Cd1 O3 55.05(13) 2_545 2_545
N9 Cd1 O3 89.41(14) 1_456 2_545
O2 Cd1 C33 116.25(19) 3_666 2_545
O1 Cd1 C33 117.71(18) . 2_545
N1 Cd1 C33 89.89(16) . 2_545
O4 Cd1 C33 27.42(16) 2_545 2_545
N9 Cd1 C33 90.87(16) 1_456 2_545
O3 Cd1 C33 27.63(15) 2_545 2_545
C20 O1 Cd1 141.1(4) . .
C33 O3 Cd1 88.6(3) . 2
C20 O2 Cd1 120.6(4) . 3_666
C33 O4 Cd1 95.5(3) . 2
C14 N8 N7 109.1(4) . .
C14 N6 C13 103.5(5) . .
C14 N6 H6 128.3 . .
C13 N6 H6 128.3 . .
C1 N1 C5 117.9(5) . .
C1 N1 Cd1 124.4(4) . .
C5 N1 Cd1 117.6(3) . .
C7 N2 C6 103.0(5) . .
C7 N2 H2 128.5 . .
C6 N2 H2 128.5 . .
C6 N3 N4 103.2(5) . .
C18 N9 C17 118.1(5) . .
C18 N9 Cd1 119.3(4) . 1_654
C17 N9 Cd1 122.6(4) . 1_654
C13 N7 N8 102.8(4) . .
C7 N4 N3 108.7(5) . .
C2 C3 C4 118.1(5) . .
C2 C3 C6 121.7(5) . .
C4 C3 C6 120.2(5) . .
N1 C5 C4 123.0(5) . .
N1 C5 H5 118.5 . .
C4 C5 H5 118.5 . .
C9 N5 C10 116.7(5) . .
N3 C6 N2 114.1(5) . .
N3 C6 C3 121.9(5) . .
N2 C6 C3 123.9(5) . .
C19 C15 C16 118.0(5) . .
C19 C15 C14 122.3(5) . .
C16 C15 C14 119.7(5) . .
C17 C16 C15 118.8(5) . .
C17 C16 H16 120.6 . .
C15 C16 H16 120.6 . .
N6 C14 N8 110.4(4) . .
N6 C14 C15 125.4(5) . .
N8 C14 C15 124.2(5) . .
C5 C4 C3 119.1(5) . .
C5 C4 H4 120.5 . .
C3 C4 H4 120.5 . .
C10 C11 C12 117.7(5) . .
C10 C11 C13 120.1(5) . .
C12 C11 C13 122.2(5) . .
C18 C19 C15 119.2(5) . .
C18 C19 H19 120.4 . .
C15 C19 H19 120.4 . .
N7 C13 N6 114.3(5) . .
N7 C13 C11 122.9(5) . .
N6 C13 C11 122.8(5) . .
N1 C1 C2 122.3(5) . .
N1 C1 H1 118.8 . .
C2 C1 H1 118.8 . .
C1 C2 C3 119.5(5) . .
C1 C2 H2A 120.2 . .
C3 C2 H2A 120.2 . .
N9 C18 C19 123.1(5) . .
N9 C18 H18 118.4 . .
C19 C18 H18 118.4 . .
C12 C8 C9 118.3(5) . .
C12 C8 C7 122.5(5) . .
C9 C8 C7 119.1(5) . .
N5 C10 C11 124.1(5) . .
N5 C10 H10 118.0 . .
C11 C10 H10 118.0 . .
C8 C12 C11 119.1(5) . .
C8 C12 H12 120.4 . .
C11 C12 H12 120.4 . .
C29 C30 C31 118.7(6) . .
C29 C30 C33 122.4(6) . .
C31 C30 C33 119.0(6) . .
N2 C7 N4 111.0(5) . .
N2 C7 C8 125.1(5) . .
N4 C7 C8 123.9(5) . .
N9 C17 C16 122.8(5) . .
N9 C17 H17 118.6 . .
C16 C17 H17 118.6 . .
O1 C20 O2 127.7(6) . .
O1 C20 C21 119.4(5) . .
O2 C20 C21 112.9(6) . .
N5 C9 C8 124.0(5) . .
N5 C9 H9 118.0 . .
C8 C9 H9 118.0 . .
N12 C42 H42A 109.5 . .
N12 C42 H42B 109.5 . .
H42A C42 H42B 109.5 . .
N12 C42 H42C 109.5 . .
H42A C42 H42C 109.5 . .
H42B C42 H42C 109.5 . .
C34 N10 C35 122.7(7) . .
C34 N10 C36 119.5(7) . .
C35 N10 C36 117.8(7) . .
C23 C24 C25 118.8(6) . .
C23 C24 C27 121.5(6) . .
C25 C24 C27 119.7(6) . .
O4 C33 O3 120.9(5) . .
O4 C33 C30 118.9(5) . .
O3 C33 C30 120.2(5) . .
O4 C33 Cd1 57.1(3) . 2
O3 C33 Cd1 63.8(3) . 2
C30 C33 Cd1 175.7(5) . 2
C40 N12 C41 127.1(13) . .
C40 N12 C42 116.2(12) . .
C41 N12 C42 116.7(8) . .
C29 C28 C27 119.7(6) . .
C29 C28 H28 120.2 . .
C27 C28 H28 120.2 . .
C28 C27 C32 119.3(6) . .
C28 C27 C24 119.8(6) . .
C32 C27 C24 120.9(6) . .
C23 C22 C21 121.1(6) . .
C23 C22 H22 119.5 . .
C21 C22 H22 119.5 . .
C37 N11 C39 121.6(8) . .
C37 N11 C38 120.7(8) . .
C39 N11 C38 117.2(8) . .
C30 C29 C28 121.6(6) . .
C30 C29 H29 119.2 . .
C28 C29 H29 119.2 . .
C31 C32 C27 119.8(6) . .
C31 C32 H32 120.1 . .
C27 C32 H32 120.1 . .
C24 C23 C22 120.3(6) . .
C24 C23 H23 119.8 . .
C22 C23 H23 119.8 . .
C26 C21 C22 118.8(6) . .
C26 C21 C20 119.1(5) . .
C22 C21 C20 122.1(5) . .
C24 C25 C26 120.7(6) . .
C24 C25 H25 119.6 . .
C26 C25 H25 119.6 . .
C21 C26 C25 120.2(6) . .
C21 C26 H26 119.9 . .
C25 C26 H26 119.9 . .
O5 C34 N10 124.7(7) . .
O5 C34 H34 117.7 . .
N10 C34 H34 117.7 . .
C32 C31 C30 121.0(6) . .
C32 C31 H31 119.5 . .
C30 C31 H31 119.5 . .
N10 C36 H36A 109.5 . .
N10 C36 H36B 109.5 . .
H36A C36 H36B 109.5 . .
N10 C36 H36C 109.5 . .
H36A C36 H36C 109.5 . .
H36B C36 H36C 109.5 . .
N10 C35 H35A 109.5 . .
N10 C35 H35B 109.5 . .
H35A C35 H35B 109.5 . .
N10 C35 H35C 109.5 . .
H35A C35 H35C 109.5 . .
H35B C35 H35C 109.5 . .
O6 C37 N11 126.1(9) . .
O6 C37 H37 117.0 . .
N11 C37 H37 117.0 . .
N12 C41 H41A 109.5 . .
N12 C41 H41B 109.5 . .
H41A C41 H41B 109.5 . .
N12 C41 H41C 109.5 . .
H41A C41 H41C 109.5 . .
H41B C41 H41C 109.5 . .
N11 C38 H38A 109.5 . .
N11 C38 H38B 109.5 . .
H38A C38 H38B 109.5 . .
N11 C38 H38C 109.5 . .
H38A C38 H38C 109.5 . .
H38B C38 H38C 109.5 . .
O7 C40 N12 108.9(19) . .
O7 C40 H40 125.6 . .
N12 C40 H40 125.6 . .
N11 C39 H39A 109.5 . .
N11 C39 H39B 109.5 . .
H39A C39 H39B 109.5 . .
N11 C39 H39C 109.5 . .
H39A C39 H39C 109.5 . .
H39B C39 H39C 109.5 . .

loop_
_geom_bond_atom_site_label_1
_geom_bond_atom_site_label_2
_geom_bond_distance
_geom_bond_site_symmetry_2
Cd1 O2 2.182(4) 3_666
Cd1 O1 2.246(5) .
Cd1 N1 2.315(4) .
Cd1 O4 2.311(4) 2_545
Cd1 N9 2.326(4) 1_456
Cd1 O3 2.460(4) 2_545
Cd1 C33 2.741(6) 2_545
O1 C20 1.187(7) .
O3 C33 1.272(7) .
O3 Cd1 2.460(4) 2
O2 C20 1.262(7) .
O2 Cd1 2.182(4) 3_666
O4 C33 1.268(7) .
O4 Cd1 2.311(4) 2
N8 C14 1.350(7) .
N8 N7 1.361(6) .
N6 C14 1.317(7) .
N6 C13 1.353(7) .
N6 H6 0.8600 .
N1 C1 1.332(7) .
N1 C5 1.345(7) .
N2 C7 1.318(7) .
N2 C6 1.361(7) .
N2 H2 0.8600 .
N3 C6 1.328(7) .
N3 N4 1.361(6) .
N9 C18 1.327(7) .
N9 C17 1.338(7) .
N9 Cd1 2.326(4) 1_654
N7 C13 1.332(7) .
N4 C7 1.347(7) .
O5 C34 1.218(8) .
C3 C2 1.379(8) .
C3 C4 1.387(8) .
C3 C6 1.472(7) .
C5 C4 1.370(7) .
C5 H5 0.9300 .
N5 C9 1.337(7) .
N5 C10 1.342(7) .
C15 C19 1.389(8) .
C15 C16 1.390(8) .
C15 C14 1.468(7) .
C16 C17 1.385(7) .
C16 H16 0.9300 .
C4 H4 0.9300 .
C11 C10 1.386(8) .
C11 C12 1.396(7) .
C11 C13 1.467(7) .
C19 C18 1.376(8) .
C19 H19 0.9300 .
C1 C2 1.386(8) .
C1 H1 0.9300 .
C2 H2A 0.9300 .
C18 H18 0.9300 .
C8 C12 1.384(7) .
C8 C9 1.384(8) .
C8 C7 1.473(7) .
C10 H10 0.9300 .
C12 H12 0.9300 .
C30 C29 1.362(9) .
C30 C31 1.409(9) .
C30 C33 1.472(8) .
C17 H17 0.9300 .
C20 C21 1.527(9) .
C9 H9 0.9300 .
C42 N12 1.455(13) .
C42 H42A 0.9600 .
C42 H42B 0.9600 .
C42 H42C 0.9600 .
N10 C34 1.319(9) .
N10 C35 1.431(11) .
N10 C36 1.429(9) .
C24 C23 1.384(9) .
C24 C25 1.386(9) .
C24 C27 1.470(9) .
C33 Cd1 2.741(6) 2
N12 C40 1.397(18) .
N12 C41 1.415(13) .
C28 C29 1.396(8) .
C28 C27 1.395(9) .
C28 H28 0.9300 .
C27 C32 1.399(9) .
C22 C23 1.382(9) .
C22 C21 1.392(9) .
C22 H22 0.9300 .
O6 C37 1.229(10) .
N11 C37 1.323(11) .
N11 C39 1.454(11) .
N11 C38 1.485(11) .
C29 H29 0.9300 .
C32 C31 1.381(9) .
C32 H32 0.9300 .
C23 H23 0.9300 .
C21 C26 1.375(8) .
C25 C26 1.399(9) .
C25 H25 0.9300 .
C26 H26 0.9300 .
C34 H34 0.9300 .
C31 H31 0.9300 .
C36 H36A 0.9600 .
C36 H36B 0.9600 .
C36 H36C 0.9600 .
C35 H35A 0.9600 .
C35 H35B 0.9600 .
C35 H35C 0.9600 .
C37 H37 0.9300 .
C41 H41A 0.9600 .
C41 H41B 0.9600 .
C41 H41C 0.9600 .
C38 H38A 0.9600 .
C38 H38B 0.9600 .
C38 H38C 0.9600 .
O7 C40 1.36(2) .
C40 H40 0.9300 .
C39 H39A 0.9600 .
C39 H39B 0.9600 .
C39 H39C 0.9600 .
